data_2231902
loop_
_publ_author_name
'Gon\,calves, Raoni S. B.'
'de Souza, Marcus V. N.'
'Wardell, Solange M. S. V.'
'Wardell, James L.'
'Tiekink, Edward R. T.'

_publ_section_title
;
 (<i>R</i>*,<i>S</i>*)-(+-)-1-(2-{[2,8-Bis(trifluoromethyl)quinolin-4-yl](hydroxy)methyl}piperidin-1-yl)ethanone
 methanol monosolvate
;
_journal_coeditor_code HB6409
_journal_issue 10
_journal_name_full 'Acta Crystallographica Section E'
_journal_page_first o2714
_journal_page_last o2715
_journal_paper_doi 10.1107/S1600536811038128
_journal_volume 67
_journal_year 2011
_chemical_formula_iupac 'C19 H18 F6 N2 O2, C H4 O'
_chemical_formula_moiety 'C19 H18 F6 N2 O2, C H4 O'
_chemical_formula_sum 'C20 H22 F6 N2 O3'
_chemical_formula_weight 452.40
_chemical_name_systematic
;
(<i>R</i>*,<i>S</i>*)-(+-)-1-(2-{[2,8-Bis(trifluoromethyl)quinolin-
4-yl](hydroxy)methyl}piperidin-1-yl)ethanone methanol monosolvate
;
_space_group_IT_number 2
_symmetry_cell_setting triclinic
_symmetry_space_group_name_Hall '-P 1'
_symmetry_space_group_name_H-M 'P -1'
_atom_sites_solution_hydrogens geom
_atom_sites_solution_primary direct
_atom_sites_solution_secondary difmap
_audit_creation_method SHELXL-97
_cell_angle_alpha 114.5670(10)
_cell_angle_beta 90.343(2)
_cell_angle_gamma 102.795(2)
_cell_formula_units_Z 2
_cell_length_a 9.4719(2)
_cell_length_b 10.1223(3)
_cell_length_c 11.9227(3)
_cell_measurement_reflns_used 16977
_cell_measurement_temperature 120(2)
_cell_measurement_theta_max 27.5
_cell_measurement_theta_min 2.9
_cell_volume 1007.61(5)
_computing_cell_refinement 'DENZO (Otwinowski & Minor, 1997) and COLLECT (Hooft, 1998)'
_computing_data_collection 'COLLECT (Hooft, 1998)'
_computing_data_reduction
;
DENZO (Otwinowski & Minor, 1997) and COLLECT (Hooft, 1998)
;
_computing_molecular_graphics 'ORTEP-3 (Farrugia, 1997) and DIAMOND (Brandenburg, 2006)'
_computing_publication_material 'publCIF (Westrip, 2010)'
_computing_structure_refinement 'SHELXL97 (Sheldrick, 2008)'
_computing_structure_solution 'SHELXS97 (Sheldrick, 2008)'
_diffrn_ambient_temperature 120(2)
_diffrn_detector_area_resol_mean 9.091
_diffrn_measured_fraction_theta_full 0.992
_diffrn_measured_fraction_theta_max 0.992
_diffrn_measurement_device_type 'Nonius KappaCCD'
_diffrn_measurement_method '\f and \w scans'
_diffrn_radiation_monochromator '10 cm confocal mirrors'
_diffrn_radiation_source 'Enraf Nonius FR591 rotating anode'
_diffrn_radiation_type MoK\a
_diffrn_radiation_wavelength 0.71073
_diffrn_reflns_av_R_equivalents 0.0413
_diffrn_reflns_av_sigmaI/netI 0.0255
_diffrn_reflns_limit_h_max 12
_diffrn_reflns_limit_h_min -11
_diffrn_reflns_limit_k_max 13
_diffrn_reflns_limit_k_min -13
_diffrn_reflns_limit_l_max 15
_diffrn_reflns_limit_l_min -15
_diffrn_reflns_number 20055
_diffrn_reflns_theta_full 27.50
_diffrn_reflns_theta_max 27.50
_diffrn_reflns_theta_min 3.07
_diffrn_standards_decay_% 0
_diffrn_standards_number 0
_exptl_absorpt_coefficient_mu 0.137
_exptl_absorpt_correction_T_max 1.000
_exptl_absorpt_correction_T_min 0.883
_exptl_absorpt_correction_type multi-scan
_exptl_absorpt_process_details '(SADABS; Sheldrick, 2007)'
_exptl_crystal_colour colourless
_exptl_crystal_density_diffrn 1.491
_exptl_crystal_density_method 'not measured'
_exptl_crystal_description block
_exptl_crystal_F_000 468
_exptl_crystal_size_max 0.20
_exptl_crystal_size_mid 0.08
_exptl_crystal_size_min 0.08
_refine_diff_density_max 0.366
_refine_diff_density_min -0.325
_refine_ls_extinction_method none
_refine_ls_goodness_of_fit_ref 1.018
_refine_ls_hydrogen_treatment mixed
_refine_ls_matrix_type full
_refine_ls_number_parameters 288
_refine_ls_number_reflns 4602
_refine_ls_number_restraints 2
_refine_ls_restrained_S_all 1.018
_refine_ls_R_factor_all 0.0470
_refine_ls_R_factor_gt 0.0401
_refine_ls_shift/su_max 0.001
_refine_ls_shift/su_mean 0.000
_refine_ls_structure_factor_coef Fsqd
_refine_ls_weighting_details 'calc w=1/[\s^2^(Fo^2^)+(0.0544P)^2^+0.5339P] where P=(Fo^2^+2Fc^2^)/3'
_refine_ls_weighting_scheme calc
_refine_ls_wR_factor_gt 0.1024
_refine_ls_wR_factor_ref 0.1103
_reflns_number_gt 4038
_reflns_number_total 4602
_reflns_threshold_expression I>2\s(I)
_cod_data_source_file hb6409.cif
_cod_data_source_block I
_cod_original_cell_volume 1007.61(4)
_cod_original_sg_symbol_Hall '-P 1 '
_cod_database_code 2231902
_cod_database_fobs_code 2231902

loop_
_symmetry_equiv_pos_as_xyz
'x, y, z'
'-x, -y, -z'

loop_
_atom_site_type_symbol
_atom_site_label
_atom_site_fract_x
_atom_site_fract_y
_atom_site_fract_z
_atom_site_U_iso_or_equiv
_atom_site_adp_type
_atom_site_calc_flag
_atom_site_refinement_flags
_atom_site_occupancy
_atom_site_symmetry_multiplicity
F F1 0.26612(10) 0.38078(10) 1.09873(8) 0.0321(2) Uani d . 1 1
F F2 0.29759(9) 0.17772(11) 1.10061(8) 0.0292(2) Uani d . 1 1
F F3 0.12314(9) 0.27028(11) 1.18989(8) 0.0287(2) Uani d . 1 1
F F4 -0.46418(10) 0.20984(12) 0.96873(9) 0.0365(2) Uani d . 1 1
F F5 -0.24743(11) 0.34198(11) 1.04600(10) 0.0418(3) Uani d . 1 1
F F6 -0.32894(11) 0.13779(12) 1.06582(8) 0.0366(2) Uani d . 1 1
O O1 0.29182(10) -0.01823(11) 0.64457(9) 0.0208(2) Uani d D 1 1
H H1o 0.315(2) 0.0724(12) 0.6576(18) 0.031 Uiso d D 1 1
O O2 -0.10074(12) -0.28747(13) 0.38799(10) 0.0305(3) Uani d . 1 1
N N1 -0.03724(12) 0.17012(13) 0.97451(11) 0.0197(2) Uani d . 1 1
N N2 0.11869(12) -0.30509(13) 0.44422(11) 0.0204(2) Uani d . 1 1
C C1 0.09757(14) 0.15791(15) 0.96899(12) 0.0187(3) Uani d . 1 1
C C2 0.15919(14) 0.08145(15) 0.86058(13) 0.0193(3) Uani d . 1 1
H H2 0.2584 0.0780 0.8646 0.023 Uiso calc R 1 1
C C3 0.07291(14) 0.01209(14) 0.74906(12) 0.0178(3) Uani d . 1 1
C C4 -0.07565(14) 0.02027(15) 0.74941(13) 0.0187(3) Uani d . 1 1
C C5 -0.17571(15) -0.04706(16) 0.63970(13) 0.0218(3) Uani d . 1 1
H H5 -0.1441 -0.1013 0.5620 0.026 Uiso calc R 1 1
C C6 -0.31640(16) -0.03461(17) 0.64485(14) 0.0256(3) Uani d . 1 1
H H6 -0.3819 -0.0814 0.5709 0.031 Uiso calc R 1 1
C C7 -0.36548(15) 0.04705(17) 0.75876(14) 0.0244(3) Uani d . 1 1
H H7 -0.4633 0.0558 0.7610 0.029 Uiso calc R 1 1
C C8 -0.27259(15) 0.11371(16) 0.86618(13) 0.0215(3) Uani d . 1 1
C C9 -0.12550(14) 0.10137(15) 0.86463(12) 0.0188(3) Uani d . 1 1
C C10 0.19590(14) 0.24533(16) 1.09029(13) 0.0214(3) Uani d . 1 1
C C11 -0.32713(16) 0.20071(18) 0.98679(14) 0.0273(3) Uani d . 1 1
C C12 0.13776(14) -0.06447(15) 0.62862(12) 0.0181(3) Uani d . 1 1
H H12 0.1016 -0.0346 0.5658 0.022 Uiso calc R 1 1
C C13 0.09029(15) -0.23709(15) 0.57593(12) 0.0193(3) Uani d . 1 1
H H13 -0.0178 -0.2641 0.5764 0.023 Uiso calc R 1 1
C C14 0.26389(16) -0.33204(17) 0.41659(14) 0.0250(3) Uani d . 1 1
H H14A 0.3357 -0.2349 0.4399 0.030 Uiso calc R 1 1
H H14B 0.2618 -0.3924 0.3263 0.030 Uiso calc R 1 1
C C15 0.31159(18) -0.41381(18) 0.48644(15) 0.0299(3) Uani d . 1 1
H H15A 0.2465 -0.5157 0.4563 0.036 Uiso calc R 1 1
H H15B 0.4119 -0.4240 0.4702 0.036 Uiso calc R 1 1
C C16 0.30687(17) -0.32879(17) 0.62526(14) 0.0274(3) Uani d . 1 1
H H16A 0.3781 -0.2301 0.6570 0.033 Uiso calc R 1 1
H H16B 0.3336 -0.3858 0.6689 0.033 Uiso calc R 1 1
C C17 0.15401(15) -0.30642(16) 0.65061(13) 0.0230(3) Uani d . 1 1
H H17A 0.1562 -0.2415 0.7400 0.028 Uiso calc R 1 1
H H17B 0.0876 -0.4049 0.6329 0.028 Uiso calc R 1 1
C C18 0.01477(15) -0.32362(15) 0.35744(13) 0.0225(3) Uani d . 1 1
C C19 0.03672(18) -0.39287(17) 0.22186(13) 0.0275(3) Uani d . 1 1
H H19A 0.0302 -0.4999 0.1944 0.041 Uiso calc R 1 1
H H19B 0.1329 -0.3435 0.2098 0.041 Uiso calc R 1 1
H H19C -0.0387 -0.3802 0.1732 0.041 Uiso calc R 1 1
O O3 0.63629(12) 0.72872(12) 0.32218(11) 0.0306(3) Uani d D 1 1
H H3O 0.7165(15) 0.711(2) 0.335(2) 0.046 Uiso d D 1 1
C C20 0.56930(19) 0.61623(19) 0.20456(17) 0.0381(4) Uani d . 1 1
H H20A 0.4786 0.6367 0.1839 0.057 Uiso calc R 1 1
H H20B 0.5477 0.5182 0.2069 0.057 Uiso calc R 1 1
H H20C 0.6353 0.6160 0.1415 0.057 Uiso calc R 1 1

loop_
_atom_site_aniso_label
_atom_site_aniso_U_11
_atom_site_aniso_U_22
_atom_site_aniso_U_33
_atom_site_aniso_U_12
_atom_site_aniso_U_13
_atom_site_aniso_U_23
F1 0.0328(5) 0.0246(4) 0.0284(5) -0.0055(4) -0.0033(4) 0.0077(4)
F2 0.0226(4) 0.0386(5) 0.0242(4) 0.0117(4) -0.0019(3) 0.0092(4)
F3 0.0241(4) 0.0398(5) 0.0185(4) 0.0074(4) 0.0042(3) 0.0090(4)
F4 0.0211(4) 0.0556(6) 0.0317(5) 0.0187(4) 0.0061(4) 0.0130(5)
F5 0.0297(5) 0.0309(5) 0.0469(6) 0.0096(4) 0.0068(4) -0.0015(4)
F6 0.0364(5) 0.0529(6) 0.0231(5) 0.0173(5) 0.0071(4) 0.0155(4)
O1 0.0163(5) 0.0197(5) 0.0242(5) 0.0033(4) 0.0029(4) 0.0078(4)
O2 0.0276(5) 0.0359(6) 0.0237(5) 0.0124(5) -0.0031(4) 0.0064(5)
N1 0.0170(5) 0.0196(5) 0.0210(6) 0.0038(4) 0.0015(4) 0.0077(5)
N2 0.0205(6) 0.0193(5) 0.0187(6) 0.0046(4) 0.0010(4) 0.0056(5)
C1 0.0185(6) 0.0175(6) 0.0194(6) 0.0027(5) 0.0010(5) 0.0080(5)
C2 0.0148(6) 0.0200(6) 0.0222(7) 0.0038(5) 0.0017(5) 0.0084(5)
C3 0.0180(6) 0.0156(6) 0.0201(6) 0.0038(5) 0.0024(5) 0.0080(5)
C4 0.0173(6) 0.0180(6) 0.0217(6) 0.0033(5) 0.0012(5) 0.0099(5)
C5 0.0207(7) 0.0246(7) 0.0200(6) 0.0057(5) 0.0014(5) 0.0095(6)
C6 0.0204(7) 0.0316(8) 0.0226(7) 0.0046(6) -0.0022(5) 0.0104(6)
C7 0.0160(6) 0.0305(7) 0.0272(7) 0.0072(5) 0.0019(5) 0.0121(6)
C8 0.0177(6) 0.0241(7) 0.0230(7) 0.0056(5) 0.0039(5) 0.0102(6)
C9 0.0170(6) 0.0180(6) 0.0213(6) 0.0039(5) 0.0014(5) 0.0085(5)
C10 0.0167(6) 0.0244(7) 0.0207(7) 0.0039(5) 0.0024(5) 0.0079(6)
C11 0.0180(7) 0.0333(8) 0.0274(7) 0.0087(6) 0.0021(5) 0.0087(6)
C12 0.0152(6) 0.0201(6) 0.0186(6) 0.0035(5) 0.0005(5) 0.0083(5)
C13 0.0184(6) 0.0196(6) 0.0183(6) 0.0035(5) 0.0011(5) 0.0072(5)
C14 0.0232(7) 0.0262(7) 0.0223(7) 0.0084(5) 0.0044(5) 0.0060(6)
C15 0.0302(8) 0.0278(8) 0.0320(8) 0.0138(6) 0.0027(6) 0.0097(6)
C16 0.0277(7) 0.0275(7) 0.0297(8) 0.0109(6) -0.0002(6) 0.0128(6)
C17 0.0256(7) 0.0207(6) 0.0234(7) 0.0050(5) 0.0012(5) 0.0103(6)
C18 0.0257(7) 0.0172(6) 0.0227(7) 0.0034(5) -0.0015(5) 0.0077(5)
C19 0.0373(8) 0.0231(7) 0.0206(7) 0.0080(6) 0.0000(6) 0.0077(6)
O3 0.0239(5) 0.0236(5) 0.0383(6) 0.0042(4) -0.0052(4) 0.0085(5)
C20 0.0317(9) 0.0300(8) 0.0434(10) 0.0044(7) -0.0090(7) 0.0087(7)

loop_
_atom_type_symbol
_atom_type_description
_atom_type_scat_dispersion_real
_atom_type_scat_dispersion_imag
_atom_type_scat_source
C C 0.0033 0.0016 'International Tables Vol C Tables 4.2.6.8 and 6.1.1.4'
H H 0.0000 0.0000 'International Tables Vol C Tables 4.2.6.8 and 6.1.1.4'
N N 0.0061 0.0033 'International Tables Vol C Tables 4.2.6.8 and 6.1.1.4'
O O 0.0106 0.0060 'International Tables Vol C Tables 4.2.6.8 and 6.1.1.4'
F F 0.0171 0.0103 'International Tables Vol C Tables 4.2.6.8 and 6.1.1.4'

loop_
_geom_angle_atom_site_label_1
_geom_angle_atom_site_label_2
_geom_angle_atom_site_label_3
_geom_angle
C12 O1 H1O 107.1(13)
C1 N1 C9 116.47(12)
C18 N2 C14 123.62(12)
C18 N2 C13 117.51(11)
C14 N2 C13 118.47(11)
N1 C1 C2 125.94(12)
N1 C1 C10 115.30(12)
C2 C1 C10 118.58(12)
C3 C2 C1 118.68(12)
C3 C2 H2 120.7
C1 C2 H2 120.7
C2 C3 C4 117.93(12)
C2 C3 C12 120.24(12)
C4 C3 C12 121.76(12)
C5 C4 C9 118.50(12)
C5 C4 C3 123.12(12)
C9 C4 C3 118.37(12)
C6 C5 C4 120.85(13)
C6 C5 H5 119.6
C4 C5 H5 119.6
C5 C6 C7 120.69(13)
C5 C6 H6 119.7
C7 C6 H6 119.7
C8 C7 C6 120.23(13)
C8 C7 H7 119.9
C6 C7 H7 119.9
C7 C8 C9 120.65(13)
C7 C8 C11 119.37(12)
C9 C8 C11 119.98(12)
N1 C9 C4 122.62(12)
N1 C9 C8 118.31(12)
C4 C9 C8 119.07(12)
F2 C10 F3 107.34(11)
F2 C10 F1 106.85(11)
F3 C10 F1 106.54(11)
F2 C10 C1 112.72(11)
F3 C10 C1 113.03(11)
F1 C10 C1 109.98(11)
F6 C11 F5 107.04(13)
F6 C11 F4 106.43(12)
F5 C11 F4 106.05(12)
F6 C11 C8 112.55(12)
F5 C11 C8 112.88(12)
F4 C11 C8 111.45(12)
O1 C12 C3 111.69(10)
O1 C12 C13 109.10(10)
C3 C12 C13 112.24(11)
O1 C12 H12 107.9
C3 C12 H12 107.9
C13 C12 H12 107.9
N2 C13 C17 111.09(11)
N2 C13 C12 109.90(11)
C17 C13 C12 115.71(11)
N2 C13 H13 106.5
C17 C13 H13 106.5
C12 C13 H13 106.5
N2 C14 C15 111.64(12)
N2 C14 H14A 109.3
C15 C14 H14A 109.3
N2 C14 H14B 109.3
C15 C14 H14B 109.3
H14A C14 H14B 108.0
C16 C15 C14 110.70(12)
C16 C15 H15A 109.5
C14 C15 H15A 109.5
C16 C15 H15B 109.5
C14 C15 H15B 109.5
H15A C15 H15B 108.1
C15 C16 C17 109.83(12)
C15 C16 H16A 109.7
C17 C16 H16A 109.7
C15 C16 H16B 109.7
C17 C16 H16B 109.7
H16A C16 H16B 108.2
C16 C17 C13 115.50(12)
C16 C17 H17A 108.4
C13 C17 H17A 108.4
C16 C17 H17B 108.4
C13 C17 H17B 108.4
H17A C17 H17B 107.5
O2 C18 N2 120.45(13)
O2 C18 C19 119.45(13)
N2 C18 C19 120.07(13)
C18 C19 H19A 109.5
C18 C19 H19B 109.5
H19A C19 H19B 109.5
C18 C19 H19C 109.5
H19A C19 H19C 109.5
H19B C19 H19C 109.5
C20 O3 H3O 107.1(15)
O3 C20 H20A 109.5
O3 C20 H20B 109.5
H20A C20 H20B 109.5
O3 C20 H20C 109.5
H20A C20 H20C 109.5
H20B C20 H20C 109.5

loop_
_geom_bond_atom_site_label_1
_geom_bond_atom_site_label_2
_geom_bond_distance
F1 C10 1.3465(17)
F2 C10 1.3311(16)
F3 C10 1.3365(16)
F4 C11 1.3440(17)
F5 C11 1.3376(18)
F6 C11 1.3372(19)
O1 C12 1.4159(15)
O1 H1O 0.841(9)
O2 C18 1.2389(18)
N1 C1 1.3092(18)
N1 C9 1.3676(17)
N2 C18 1.3489(18)
N2 C14 1.4736(18)
N2 C13 1.4833(17)
C1 C2 1.4099(18)
C1 C10 1.5155(19)
C2 C3 1.3731(19)
C2 H2 0.9500
C3 C4 1.4277(18)
C3 C12 1.5284(18)
C4 C5 1.4253(18)
C4 C9 1.4233(19)
C5 C6 1.365(2)
C5 H5 0.9500
C6 C7 1.410(2)
C6 H6 0.9500
C7 C8 1.369(2)
C7 H7 0.9500
C8 C9 1.4257(18)
C8 C11 1.506(2)
C12 C13 1.5447(18)
C12 H12 1.0000
C13 C17 1.5330(19)
C13 H13 1.0000
C14 C15 1.522(2)
C14 H14A 0.9900
C14 H14B 0.9900
C15 C16 1.522(2)
C15 H15A 0.9900
C15 H15B 0.9900
C16 C17 1.527(2)
C16 H16A 0.9900
C16 H16B 0.9900
C17 H17A 0.9900
C17 H17B 0.9900
C18 C19 1.508(2)
C19 H19A 0.9800
C19 H19B 0.9800
C19 H19C 0.9800
O3 C20 1.417(2)
O3 H3O 0.844(10)
C20 H20A 0.9800
C20 H20B 0.9800
C20 H20C 0.9800

loop_
_geom_hbond_atom_site_label_D
_geom_hbond_atom_site_label_H
_geom_hbond_atom_site_label_A
_geom_hbond_site_symmetry_A
_geom_hbond_distance_DH
_geom_hbond_distance_HA
_geom_hbond_distance_DA
_geom_hbond_angle_DHA
O1 H1o O3 2_666 0.840(15) 1.873(15) 2.7121(18) 177(2)
O3 H3o O2 1_665 0.845(16) 1.834(16) 2.6667(17) 168(2)
C7 H7 O1 1_455 0.95 2.49 3.3280(18) 147
C17 H17a F6 2_557 0.99 2.51 3.3123(17) 138

loop_
_geom_torsion_atom_site_label_1
_geom_torsion_atom_site_label_2
_geom_torsion_atom_site_label_3
_geom_torsion_atom_site_label_4
_geom_torsion
C9 N1 C1 C2 0.4(2)
C9 N1 C1 C10 175.34(11)
N1 C1 C2 C3 -0.1(2)
C10 C1 C2 C3 -174.91(12)
C1 C2 C3 C4 -0.56(19)
C1 C2 C3 C12 176.59(12)
C2 C3 C4 C5 179.96(13)
C12 C3 C4 C5 2.86(19)
C2 C3 C4 C9 0.88(18)
C12 C3 C4 C9 -176.22(11)
C9 C4 C5 C6 -0.2(2)
C3 C4 C5 C6 -179.28(13)
C4 C5 C6 C7 0.9(2)
C5 C6 C7 C8 -0.7(2)
C6 C7 C8 C9 -0.2(2)
C6 C7 C8 C11 179.85(14)
C1 N1 C9 C4 0.01(19)
C1 N1 C9 C8 -179.10(12)
C5 C4 C9 N1 -179.75(12)
C3 C4 C9 N1 -0.63(19)
C5 C4 C9 C8 -0.65(19)
C3 C4 C9 C8 178.48(12)
C7 C8 C9 N1 179.97(13)
C11 C8 C9 N1 0.0(2)
C7 C8 C9 C4 0.8(2)
C11 C8 C9 C4 -179.18(12)
N1 C1 C10 F2 147.50(12)
C2 C1 C10 F2 -37.12(17)
N1 C1 C10 F3 25.55(17)
C2 C1 C10 F3 -159.07(12)
N1 C1 C10 F1 -93.38(14)
C2 C1 C10 F1 82.00(15)
C7 C8 C11 F6 114.64(15)
C9 C8 C11 F6 -65.36(17)
C7 C8 C11 F5 -124.06(15)
C9 C8 C11 F5 55.94(18)
C7 C8 C11 F4 -4.8(2)
C9 C8 C11 F4 175.16(13)
C2 C3 C12 O1 -16.35(17)
C4 C3 C12 O1 160.69(11)
C2 C3 C12 C13 106.55(14)
C4 C3 C12 C13 -76.41(15)
C18 N2 C13 C17 144.40(12)
C14 N2 C13 C17 -42.57(16)
C18 N2 C13 C12 -86.24(14)
C14 N2 C13 C12 86.79(14)
O1 C12 C13 N2 -72.10(13)
C3 C12 C13 N2 163.56(10)
O1 C12 C13 C17 54.71(15)
C3 C12 C13 C17 -69.64(15)
C18 N2 C14 C15 -137.78(14)
C13 N2 C14 C15 49.65(16)
N2 C14 C15 C16 -55.41(17)
C14 C15 C16 C17 56.65(17)
C15 C16 C17 C13 -51.98(16)
N2 C13 C17 C16 43.46(16)
C12 C13 C17 C16 -82.74(15)
C14 N2 C18 O2 -174.09(13)
C13 N2 C18 O2 -1.46(19)
C14 N2 C18 C19 7.7(2)
C13 N2 C18 C19 -179.67(12)
